data_2017538
loop_
_publ_author_name
'Mehta, Goverdhan'
'Sen, Saikat'

_publ_section_title
;
 Modulating the preferred O---H&#x00B7;&#x00B7;&#x00B7;O
 hydrogen-bonding motif in a conformationally constrained environment
 through hydroxy-group derivatization
;
_journal_coeditor_code TR3062
_journal_issue 2
_journal_name_full 'Acta Crystallographica Section C'
_journal_page_first o59
_journal_page_last o63
_journal_paper_doi 10.1107/S0108270109054870
_journal_volume 66
_journal_year 2010
_chemical_formula_iupac 'C38 H34 O10'
_chemical_formula_moiety 'C38 H34 O10'
_chemical_formula_structural 'C38 H34 O10'
_chemical_formula_sum 'C38 H34 O10'
_chemical_formula_weight 650.65
_chemical_name_systematic
;
<i>trans</i>-4a,8a-dihydroxyperhydronaphthalene-2,3,6,7-tetrayl tetrabenzoate
;
_space_group_IT_number 14
_symmetry_cell_setting monoclinic
_symmetry_space_group_name_Hall '-P 2ybc'
_symmetry_space_group_name_H-M 'P 1 21/c 1'
_atom_sites_solution_hydrogens geom
_atom_sites_solution_primary direct
_atom_sites_solution_secondary difmap
_cell_angle_alpha 90
_cell_angle_beta 107.488(5)
_cell_angle_gamma 90
_cell_formula_units_Z 2
_cell_length_a 9.734(3)
_cell_length_b 15.993(5)
_cell_length_c 10.827(4)
_cell_measurement_reflns_used 3861
_cell_measurement_temperature 291(2)
_cell_measurement_theta_max 23.81
_cell_measurement_theta_min 2.19
_cell_volume 1607.6(9)
_computing_cell_refinement 'SAINT (Bruker, 1998)'
_computing_data_collection 'SMART (Bruker, 1998)'
_computing_data_reduction 'SAINT (Bruker, 1998)'
_computing_molecular_graphics 'Ortep-3 for Windows (Farrugia, 1997) and CAMERON (Watkin <i>et al.</i>, 1993)'
_computing_publication_material 'PLATON (Spek, 2009)'
_computing_structure_refinement 'SHELXL97 (Sheldrick, 2008)'
_computing_structure_solution 'SIR92 (Altomare <i>et al.</i>,  1994)'
_diffrn_ambient_temperature 291(2)
_diffrn_measured_fraction_theta_full 0.998
_diffrn_measured_fraction_theta_max 0.998
_diffrn_measurement_device_type 'Bruker SMART APEX CCD area-detector'
_diffrn_measurement_method '\f and \w scans'
_diffrn_radiation_monochromator graphite
_diffrn_radiation_source 'fine-focus sealed tube'
_diffrn_radiation_type MoKa
_diffrn_radiation_wavelength 0.71073
_diffrn_reflns_av_R_equivalents 0.0279
_diffrn_reflns_av_sigmaI/netI 0.0261
_diffrn_reflns_limit_h_max 11
_diffrn_reflns_limit_h_min -10
_diffrn_reflns_limit_k_max 19
_diffrn_reflns_limit_k_min -19
_diffrn_reflns_limit_l_max 13
_diffrn_reflns_limit_l_min -13
_diffrn_reflns_number 11704
_diffrn_reflns_reduction_process
;
;
_diffrn_reflns_theta_full 25.00
_diffrn_reflns_theta_max 25.35
_diffrn_reflns_theta_min 2.19
_diffrn_standards_number 0
_exptl_absorpt_coefficient_mu 0.097
_exptl_absorpt_correction_T_max 0.9738
_exptl_absorpt_correction_T_min 0.9362
_exptl_absorpt_correction_type multi-scan
_exptl_absorpt_process_details '(SADABS; Sheldrick, 2003)'
_exptl_crystal_colour colorless
_exptl_crystal_density_diffrn 1.344
_exptl_crystal_density_method 'Not Measured'
_exptl_crystal_description block
_exptl_crystal_F_000 684
_exptl_crystal_size_max 0.22
_exptl_crystal_size_mid 0.18
_exptl_crystal_size_min 0.15
_refine_diff_density_max 0.143
_refine_diff_density_min -0.175
_refine_ls_extinction_method none
_refine_ls_goodness_of_fit_ref 1.025
_refine_ls_hydrogen_treatment constr
_refine_ls_matrix_type full
_refine_ls_number_parameters 218
_refine_ls_number_reflns 2934
_refine_ls_number_restraints 0
_refine_ls_restrained_S_all 1.025
_refine_ls_R_factor_all 0.0719
_refine_ls_R_factor_gt 0.0451
_refine_ls_shift/su_max 0.000
_refine_ls_shift/su_mean 0.000
_refine_ls_structure_factor_coef Fsqd
_refine_ls_weighting_details 'calc w=1/[\s^2^(Fo^2^)+(0.0534P)^2^+0.2642P] where P=(Fo^2^+2Fc^2^)/3'
_refine_ls_weighting_scheme calc
_refine_ls_wR_factor_gt 0.1046
_refine_ls_wR_factor_ref 0.1181
_reflns_number_gt 2036
_reflns_number_total 2934
_reflns_threshold_expression I>2sigma(I)
_cod_data_source_file tr3062.cif
_cod_data_source_block IV
_cod_depositor_comments
;
The following automatic conversions were performed:
'_symmetry_cell_setting' value 'Monoclinic' changed to 'monoclinic'
according to '/home/saulius/struct/CIF-dictionaries/cif_core.dic'
dictionary named 'cif_core.dic' version 2.4.1 from 2010-06-29.

Automatic conversion script
Id: cif_fix_enum 1527 2010-12-29 10:47:43Z saulius 

The following automatic conversions were performed:

'_symmetry_cell_setting' value 'Monoclinic' changed to 'monoclinic'
according to /home/saulius/struct/CIF-dictionaries/cif_core.dic
dictionary named 'cif_core.dic' version 2.4.1 from 2010-06-29.

Automatic conversion script
Id: cif_fix_values 1715 2011-07-08 13:25:40Z adriana 
;
_cod_original_sg_symbol_H-M 'P 21/c'
_cod_database_code 2017538
_cod_database_fobs_code 2017538

loop_
_symmetry_equiv_pos_site_id
_symmetry_equiv_pos_as_xyz
1 x,y,z
2 -x,1/2+y,1/2-z
3 -x,-y,-z
4 x,1/2-y,1/2+z

loop_
_atom_site_type_symbol
_atom_site_label
_atom_site_fract_x
_atom_site_fract_y
_atom_site_fract_z
_atom_site_U_iso_or_equiv
_atom_site_adp_type
_atom_site_calc_flag
_atom_site_refinement_flags
_atom_site_occupancy
_atom_site_disorder_assembly
_atom_site_disorder_group
O O1 0.48156(16) 0.09392(8) 0.40374(12) 0.0599(4) Uani d . 1 . .
O O2 0.29469(15) -0.03688(8) 0.69171(13) 0.0592(4) Uani d . 1 . .
O O3 0.07062(17) -0.08962(10) 0.62210(16) 0.0802(5) Uani d . 1 . .
O O4 0.29810(15) 0.16315(7) 0.54800(13) 0.0604(4) Uani d . 1 . .
O O5 0.3790(2) 0.25002(9) 0.71653(16) 0.0803(5) Uani d . 1 . .
C C1 0.5413(2) 0.04191(10) 0.51518(17) 0.0481(5) Uani d . 1 . .
C C2 0.5195(2) 0.08112(11) 0.63599(19) 0.0553(5) Uani d . 1 . .
C C3 0.3638(2) 0.09310(11) 0.63177(19) 0.0545(5) Uani d . 1 . .
C C4 0.2672(2) 0.01788(11) 0.57900(19) 0.0556(5) Uani d . 1 . .
C C5 0.2983(2) -0.02671(11) 0.46721(19) 0.0539(5) Uani d . 1 . .
C C6 0.1870(2) -0.08621(12) 0.7022(2) 0.0555(5) Uani d . 1 . .
C C7 0.2308(2) -0.13406(11) 0.82507(19) 0.0492(5) Uani d . 1 . .
C C8 0.3719(2) -0.13784(13) 0.9022(2) 0.0605(6) Uani d . 1 . .
C C9 0.4080(3) -0.18120(14) 1.0169(2) 0.0690(6) Uani d . 1 . .
C C10 0.3032(3) -0.22025(13) 1.0567(2) 0.0683(6) Uani d . 1 . .
C C11 0.1634(3) -0.21684(15) 0.9816(2) 0.0771(7) Uani d . 1 . .
C C12 0.1261(2) -0.17392(13) 0.8658(2) 0.0682(6) Uani d . 1 . .
C C13 0.3106(2) 0.23858(11) 0.6057(2) 0.0536(5) Uani d . 1 . .
C C14 0.2316(2) 0.30486(11) 0.5172(2) 0.0522(5) Uani d . 1 . .
C C15 0.2349(2) 0.38539(12) 0.5669(2) 0.0642(6) Uani d . 1 . .
C C16 0.1609(3) 0.44842(14) 0.4886(3) 0.0805(8) Uani d . 1 . .
C C17 0.0828(3) 0.43186(15) 0.3623(3) 0.0853(8) Uani d . 1 . .
C C18 0.0811(3) 0.35360(16) 0.3130(3) 0.0858(8) Uani d . 1 . .
C C19 0.1559(2) 0.28931(13) 0.3901(2) 0.0684(6) Uani d . 1 . .
H H1O 0.4708 0.1415 0.4273 0.090 Uiso calc R 1 . .
H H2A 0.5665 0.0462 0.7098 0.066 Uiso calc R 1 . .
H H2B 0.5670 0.1351 0.6499 0.066 Uiso calc R 1 . .
H H3 0.3605 0.1049 0.7197 0.065 Uiso calc R 1 . .
H H4 0.1661 0.0356 0.5529 0.067 Uiso calc R 1 . .
H H5A 0.2585 0.0060 0.3892 0.065 Uiso calc R 1 . .
H H5B 0.2491 -0.0802 0.4546 0.065 Uiso calc R 1 . .
H H8 0.4433 -0.1108 0.8763 0.073 Uiso calc R 1 . .
H H9 0.5037 -0.1841 1.0677 0.083 Uiso calc R 1 . .
H H10 0.3277 -0.2490 1.1349 0.082 Uiso calc R 1 . .
H H11 0.0926 -0.2436 1.0085 0.093 Uiso calc R 1 . .
H H12 0.0303 -0.1718 0.8150 0.082 Uiso calc R 1 . .
H H15 0.2869 0.3964 0.6525 0.077 Uiso calc R 1 . .
H H16 0.1636 0.5024 0.5211 0.097 Uiso calc R 1 . .
H H17 0.0309 0.4745 0.3104 0.102 Uiso calc R 1 . .
H H18 0.0295 0.3432 0.2270 0.103 Uiso calc R 1 . .
H H19 0.1550 0.2359 0.3561 0.082 Uiso calc R 1 . .

loop_
_atom_site_aniso_label
_atom_site_aniso_U_11
_atom_site_aniso_U_22
_atom_site_aniso_U_33
_atom_site_aniso_U_12
_atom_site_aniso_U_13
_atom_site_aniso_U_23
O1 0.0767(10) 0.0391(7) 0.0543(8) 0.0075(7) 0.0050(7) 0.0126(6)
O2 0.0580(9) 0.0542(8) 0.0592(9) -0.0001(7) 0.0084(7) 0.0151(7)
O3 0.0619(10) 0.0792(11) 0.0804(11) -0.0117(8) -0.0074(9) 0.0170(9)
O4 0.0752(10) 0.0385(7) 0.0586(9) 0.0100(6) 0.0067(7) 0.0028(6)
O5 0.1138(14) 0.0513(8) 0.0615(10) 0.0012(8) 0.0047(10) -0.0035(7)
C1 0.0571(12) 0.0339(9) 0.0434(11) 0.0027(8) -0.0001(9) 0.0066(8)
C2 0.0657(14) 0.0377(9) 0.0506(12) -0.0006(9) -0.0002(10) 0.0018(9)
C3 0.0664(14) 0.0399(10) 0.0505(12) 0.0062(9) 0.0073(10) 0.0060(9)
C4 0.0569(13) 0.0462(10) 0.0571(12) 0.0051(9) 0.0070(10) 0.0112(10)
C5 0.0575(13) 0.0407(10) 0.0529(12) -0.0030(9) 0.0003(10) 0.0055(9)
C6 0.0567(13) 0.0425(10) 0.0639(14) 0.0014(9) 0.0132(11) -0.0005(10)
C7 0.0539(12) 0.0388(9) 0.0546(12) 0.0035(9) 0.0156(10) -0.0007(9)
C8 0.0538(13) 0.0638(13) 0.0649(14) 0.0026(10) 0.0193(11) 0.0148(11)
C9 0.0610(15) 0.0782(15) 0.0635(15) 0.0062(12) 0.0121(12) 0.0151(12)
C10 0.0849(18) 0.0609(13) 0.0616(14) 0.0055(12) 0.0255(14) 0.0130(11)
C11 0.0762(17) 0.0725(15) 0.0899(19) -0.0086(13) 0.0360(15) 0.0171(14)
C12 0.0578(14) 0.0629(13) 0.0803(17) -0.0084(11) 0.0151(12) 0.0059(12)
C13 0.0590(13) 0.0422(10) 0.0593(14) 0.0007(9) 0.0174(11) 0.0000(10)
C14 0.0492(12) 0.0420(10) 0.0681(14) 0.0026(8) 0.0217(11) 0.0049(9)
C15 0.0634(14) 0.0449(11) 0.0886(16) 0.0029(10) 0.0291(12) -0.0004(11)
C16 0.0739(17) 0.0437(12) 0.128(2) 0.0076(11) 0.0369(17) 0.0105(14)
C17 0.0739(18) 0.0542(15) 0.125(2) 0.0132(12) 0.0253(17) 0.0347(15)
C18 0.0836(18) 0.0730(16) 0.0884(18) 0.0065(13) 0.0069(14) 0.0247(14)
C19 0.0733(15) 0.0481(11) 0.0783(16) 0.0053(11) 0.0145(13) 0.0086(11)

loop_
_atom_type_symbol
_atom_type_description
_atom_type_scat_dispersion_real
_atom_type_scat_dispersion_imag
_atom_type_scat_source
O O 0.0106 0.0060 'International Tables Vol C Tables 4.2.6.8 and 6.1.1.4'
H H 0.0000 0.0000 'International Tables Vol C Tables 4.2.6.8 and 6.1.1.4'
C C 0.0033 0.0016 'International Tables Vol C Tables 4.2.6.8 and 6.1.1.4'

loop_
_geom_angle_atom_site_label_1
_geom_angle_atom_site_label_2
_geom_angle_atom_site_label_3
_geom_angle_site_symmetry_1
_geom_angle_site_symmetry_3
_geom_angle
_geom_angle_publ_flag
O1 C1 C2 . . 110.95(14) ?
O2 C4 C3 . . 102.83(15) ?
O2 C4 C5 . . 110.83(15) ?
O2 C6 C7 . . 110.95(17) ?
O2 C4 H4 . . 109.3 ?
O3 C6 O2 . . 123.70(19) ?
O3 C6 C7 . . 125.3(2) ?
O4 C3 C2 . . 111.26(16) ?
O4 C3 C4 . . 105.43(15) ?
O4 C13 C14 . . 112.58(18) ?
O4 C3 H3 . . 108.6 ?
O5 C13 O4 . . 123.15(17) ?
O5 C13 C14 . . 124.27(18) ?
C1 O1 H1O . . 109.5 ?
C1 C2 H2A . . 108.5 ?
C1 C2 H2B . . 108.5 ?
C2 C3 C4 . . 114.17(16) ?
C2 C3 H3 . . 108.6 ?
C3 C2 C1 . . 115.00(16) ?
C3 C2 H2A . . 108.5 ?
C3 C2 H2B . . 108.5 ?
C3 C4 H4 . . 109.3 ?
C4 C3 H3 . . 108.6 ?
C4 C5 H5A . . 108.6 ?
C4 C5 H5B . . 108.6 ?
C5 C4 C3 . . 114.94(18) ?
C5 C4 H4 . . 109.3 ?
C6 O2 C4 . . 118.10(15) ?
C7 C8 H8 . . 119.7 ?
C7 C12 H12 . . 120.0 ?
C8 C7 C6 . . 122.16(19) ?
C8 C7 C12 . . 118.89(19) ?
C8 C9 H9 . . 119.9 ?
C9 C8 C7 . . 120.5(2) ?
C9 C8 H8 . . 119.7 ?
C9 C10 H10 . . 120.0 ?
C10 C9 C8 . . 120.2(2) ?
C10 C9 H9 . . 119.9 ?
C10 C11 C12 . . 120.4(2) ?
C10 C11 H11 . . 119.8 ?
C11 C10 C9 . . 119.9(2) ?
C11 C10 H10 . . 120.0 ?
C11 C12 C7 . . 120.1(2) ?
C11 C12 H12 . . 120.0 ?
C12 C7 C6 . . 118.91(19) ?
C12 C11 H11 . . 119.8 ?
C13 O4 C3 . . 115.89(15) ?
C14 C15 H15 . . 120.2 ?
C14 C19 C18 . . 119.7(2) ?
C14 C19 H19 . . 120.1 ?
C15 C14 C13 . . 117.7(2) ?
C15 C16 C17 . . 120.1(2) ?
C15 C16 H16 . . 119.9 ?
C16 C15 C14 . . 119.6(2) ?
C16 C15 H15 . . 120.2 ?
C16 C17 H17 . . 119.8 ?
C17 C16 H16 . . 119.9 ?
C17 C18 C19 . . 120.3(3) ?
C17 C18 H18 . . 119.9 ?
C18 C17 C16 . . 120.4(2) ?
C18 C19 H19 . . 120.1 ?
C18 C17 H17 . . 119.8 ?
C19 C14 C15 . . 119.81(19) ?
C19 C14 C13 . . 122.44(18) ?
C19 C18 H18 . . 119.9 ?
H2A C2 H2B . . 107.5 ?
H5A C5 H5B . . 107.6 ?

loop_
_geom_bond_atom_site_label_1
_geom_bond_atom_site_label_2
_geom_bond_site_symmetry_2
_geom_bond_distance
_geom_bond_publ_flag
O1 C1 . 1.437(2) ?
O1 H1O . 0.8200 ?
O2 C4 . 1.460(2) ?
O2 C6 . 1.344(2) ?
O3 C6 . 1.203(2) ?
O4 C3 . 1.462(2) ?
O4 C13 . 1.347(2) ?
O5 C13 . 1.198(2) ?
C1 C2 . 1.522(3) ?
C2 C3 . 1.515(3) ?
C2 H2A . 0.9700 ?
C2 H2B . 0.9700 ?
C3 H3 . 0.9800 ?
C4 C3 . 1.528(3) ?
C4 H4 . 0.9800 ?
C5 C4 . 1.512(3) ?
C5 H5A . 0.9700 ?
C5 H5B . 0.9700 ?
C7 C6 . 1.482(3) ?
C7 C12 . 1.382(3) ?
C8 C7 . 1.378(3) ?
C8 C9 . 1.372(3) ?
C8 H8 . 0.9300 ?
C9 H9 . 0.9300 ?
C10 C9 . 1.371(3) ?
C10 C11 . 1.361(3) ?
C10 H10 . 0.9300 ?
C11 H11 . 0.9300 ?
C12 C11 . 1.379(3) ?
C12 H12 . 0.9300 ?
C14 C19 . 1.374(3) ?
C14 C15 . 1.392(3) ?
C14 C13 . 1.480(3) ?
C15 C16 . 1.373(3) ?
C15 H15 . 0.9300 ?
C16 C17 . 1.376(4) ?
C16 H16 . 0.9300 ?
C17 C18 . 1.359(4) ?
C17 H17 . 0.9300 ?
C18 H18 . 0.9300 ?
C19 C18 . 1.386(3) ?
C19 H19 . 0.9300 ?

loop_
_geom_hbond_atom_site_label_D
_geom_hbond_atom_site_label_H
_geom_hbond_atom_site_label_A
_geom_hbond_site_symmetry_A
_geom_hbond_distance_DH
_geom_hbond_distance_HA
_geom_hbond_distance_DA
_geom_hbond_angle_DHA
_geom_hbond_publ_flag
O1 H1O O4 1_555 0.82 2.44 2.921(2) 118 yes
C9 H9 O5 3_657 0.93 2.50 3.201(3) 132 yes

loop_
_geom_torsion_atom_site_label_1
_geom_torsion_atom_site_label_2
_geom_torsion_atom_site_label_3
_geom_torsion_atom_site_label_4
_geom_torsion_site_symmetry_1
_geom_torsion_site_symmetry_2
_geom_torsion_site_symmetry_3
_geom_torsion_site_symmetry_4
_geom_torsion
_geom_torsion_publ_flag
O1 C1 C2 C3 . . . . 61.9(2) ?
O2 C4 C3 O4 . . . . -155.50(15) ?
O2 C4 C3 C2 . . . . 82.1(2) ?
C1 C2 C3 O4 . . . . -74.70(19) ?
C1 C2 C3 C4 . . . . 44.5(2) ?
C3 O4 C13 O5 . . . . 4.9(3) ?
C3 O4 C13 C14 . . . . -175.37(17) ?
C4 O2 C6 O3 . . . . 2.3(3) ?
C4 O2 C6 C7 . . . . -177.00(15) ?
C5 C4 C3 O4 . . . . 84.0(2) ?
C5 C4 C3 C2 . . . . -38.5(2) ?
C6 O2 C4 C5 . . . . -88.1(2) ?
C6 O2 C4 C3 . . . . 148.58(17) ?
C6 C7 C12 C11 . . . . -178.1(2) ?
C7 C8 C9 C10 . . . . -0.9(3) ?
C7 C12 C11 C10 . . . . 0.1(4) ?
C8 C7 C6 O2 . . . . -11.6(3) ?
C8 C7 C6 O3 . . . . 169.1(2) ?
C8 C7 C12 C11 . . . . -0.3(3) ?
C9 C8 C7 C12 . . . . 0.7(3) ?
C9 C8 C7 C6 . . . . 178.47(19) ?
C9 C10 C11 C12 . . . . -0.4(4) ?
C11 C10 C9 C8 . . . . 0.8(4) ?
C12 C7 C6 O2 . . . . 166.18(18) ?
C12 C7 C6 O3 . . . . -13.1(3) ?
C13 O4 C3 C2 . . . . -89.4(2) ?
C13 O4 C3 C4 . . . . 146.35(17) ?
C13 C14 C15 C16 . . . . -178.9(2) ?
C13 C14 C19 C18 . . . . 178.4(2) ?
C14 C15 C16 C17 . . . . 0.6(4) ?
C14 C19 C18 C17 . . . . 0.3(4) ?
C15 C14 C13 O4 . . . . 179.03(18) ?
C15 C14 C13 O5 . . . . -1.2(3) ?
C15 C14 C19 C18 . . . . -1.3(3) ?
C15 C16 C17 C18 . . . . -1.7(4) ?
C16 C17 C18 C19 . . . . 1.2(4) ?
C19 C14 C13 O4 . . . . -0.7(3) ?
C19 C14 C13 O5 . . . . 179.1(2) ?
C19 C14 C15 C16 . . . . 0.8(3) ?
